data_1542961
loop_
_publ_author_name
'Wu, Qing-Feng'
'Zheng, Chao'
'Zhuo, Chun-Xiang'
'You, Shu-Li'

_publ_section_title
;
 Highly efficient synthesis and stereoselective migration reactions of
 chiral five-membered aza-spiroindolenines: scope and mechanistic
 understanding
;
_journal_issue 7
_journal_name_full 'Chem. Sci.'
_journal_page_first 4453
_journal_paper_doi 10.1039/C6SC00176A
_journal_volume 7
_journal_year 2016
_chemical_absolute_configuration ad
_chemical_formula_sum 'C26 H24 N2 O2 S'
_chemical_formula_weight 428.53
_chemical_name_systematic
; 
 ? 
;
_space_group_IT_number 19
_symmetry_cell_setting orthorhombic
_symmetry_space_group_name_Hall 'P 2ac 2ab'
_symmetry_space_group_name_H-M 'P 21 21 21'
_atom_sites_solution_hydrogens geom
_atom_sites_solution_primary direct
_atom_sites_solution_secondary difmap
_audit_creation_method SHELXL-97
_audit_update_record
;
2014-08-08 deposited with the CCDC.
2016-03-29 downloaded from the CCDC.
;
_cell_angle_alpha 90.00
_cell_angle_beta 90.00
_cell_angle_gamma 90.00
_cell_formula_units_Z 4
_cell_length_a 11.8055(8)
_cell_length_b 13.0054(9)
_cell_length_c 14.4044(10)
_cell_measurement_reflns_used 4692
_cell_measurement_temperature 293(2)
_cell_measurement_theta_max 47.782
_cell_measurement_theta_min 4.458
_cell_volume 2211.6(3)
_computing_cell_refinement 'Bruker SMART'
_computing_data_collection 'Bruker SMART'
_computing_data_reduction 'Bruker SHELXTL'
_computing_molecular_graphics 'Bruker SHELXTL'
_computing_publication_material 'Bruker SHELXTL'
_computing_structure_refinement 'SHELXL-97 (Sheldrick, 1997)'
_computing_structure_solution 'SHELXS-97 (Sheldrick, 1990)'
_diffrn_ambient_temperature 293(2)
_diffrn_measured_fraction_theta_full 1.000
_diffrn_measured_fraction_theta_max 1.000
_diffrn_measurement_device_type 'CCD area detector'
_diffrn_measurement_method 'phi and omega scans'
_diffrn_radiation_monochromator graphite
_diffrn_radiation_source 'fine-focus sealed tube'
_diffrn_radiation_type MoK\a
_diffrn_radiation_wavelength 0.71073
_diffrn_reflns_av_R_equivalents 0.0172
_diffrn_reflns_av_sigmaI/netI 0.0227
_diffrn_reflns_limit_h_max 13
_diffrn_reflns_limit_h_min -14
_diffrn_reflns_limit_k_max 15
_diffrn_reflns_limit_k_min -16
_diffrn_reflns_limit_l_max 11
_diffrn_reflns_limit_l_min -17
_diffrn_reflns_number 12053
_diffrn_reflns_theta_full 26.00
_diffrn_reflns_theta_max 26.00
_diffrn_reflns_theta_min 2.11
_exptl_absorpt_coefficient_mu 0.172
_exptl_absorpt_correction_T_max 1.00000
_exptl_absorpt_correction_T_min 0.83703
_exptl_absorpt_correction_type empirical
_exptl_absorpt_process_details sadabs
_exptl_crystal_colour colorless
_exptl_crystal_density_diffrn 1.287
_exptl_crystal_density_method 'not measured'
_exptl_crystal_description prismatic
_exptl_crystal_F_000 904
_exptl_crystal_size_max 0.318
_exptl_crystal_size_mid 0.269
_exptl_crystal_size_min 0.213
_refine_diff_density_max 0.179
_refine_diff_density_min -0.126
_refine_diff_density_rms 0.033
_refine_ls_abs_structure_details 'Flack H D (1983), Acta Cryst. A39, 876-881'
_refine_ls_abs_structure_Flack 0.05(7)
_refine_ls_extinction_method none
_refine_ls_goodness_of_fit_ref 1.042
_refine_ls_hydrogen_treatment mixed
_refine_ls_matrix_type full
_refine_ls_number_parameters 307
_refine_ls_number_reflns 4345
_refine_ls_number_restraints 24
_refine_ls_restrained_S_all 1.052
_refine_ls_R_factor_all 0.0446
_refine_ls_R_factor_gt 0.0394
_refine_ls_shift/su_max 0.003
_refine_ls_shift/su_mean 0.000
_refine_ls_structure_factor_coef Fsqd
_refine_ls_weighting_details 'calc w=1/[\s^2^(Fo^2^)+(0.0630P)^2^+0.0938P] where P=(Fo^2^+2Fc^2^)/3'
_refine_ls_weighting_scheme calc
_refine_ls_wR_factor_gt 0.0994
_refine_ls_wR_factor_ref 0.1036
_reflns_number_gt 3883
_reflns_number_total 4345
_reflns_threshold_expression >2sigma(I)
_cod_data_source_file c6sc00176a2.cif
_cod_data_source_block cd211163
_cod_depositor_comments
;
The following automatic conversions were performed:

'_symmetry_cell_setting' value 'Orthorhombic' changed to
'orthorhombic' according to
/usr/data/users/saulius/crontab/automatic-downloads/rss-feeds/RSC/lib/dictionaries/cif_core.dic
dictionary named 'cif_core.dic' version 2.4.2 from 2011-04-26.

Automatic conversion script
Id: cif_fix_values 4268 2015-11-12 08:31:59Z antanas 

 Adding full bibliography for 1542957--1542962.cif.
;
_cod_original_sg_symbol_H-M P2(1)2(1)2(1)
_cod_database_code 1542961

loop_
_symmetry_equiv_pos_as_xyz
'x, y, z'
'-x+1/2, -y, z+1/2'
'-x, y+1/2, -z+1/2'
'x+1/2, -y+1/2, -z'

loop_
_atom_site_label
_atom_site_type_symbol
_atom_site_fract_x
_atom_site_fract_y
_atom_site_fract_z
_atom_site_U_iso_or_equiv
_atom_site_adp_type
_atom_site_occupancy
_atom_site_symmetry_multiplicity
_atom_site_calc_flag
_atom_site_refinement_flags
_atom_site_disorder_assembly
_atom_site_disorder_group
S1 S 0.30655(4) 0.70676(4) 0.11093(4) 0.06129(16) Uani 1 1 d . . .
N2 N 0.19612(15) 0.63545(13) 0.12925(12) 0.0595(4) Uani 1 1 d . . .
N1 N -0.09440(15) 0.73867(13) 0.16057(12) 0.0574(4) Uani 1 1 d . A .
O1 O 0.29001(14) 0.75249(14) 0.02149(10) 0.0767(4) Uani 1 1 d . . .
O2 O 0.40314(13) 0.64388(14) 0.12730(13) 0.0855(5) Uani 1 1 d . . .
C1 C 0.08333(17) 0.66492(15) 0.09118(13) 0.0538(4) Uani 1 1 d . A .
H1 H 0.0932 0.7273 0.0539 0.065 Uiso 1 1 calc R . .
C2 C 0.1924(2) 0.57004(18) 0.21196(16) 0.0723(6) Uani 1 1 d . A .
H2A H 0.2694 0.5524 0.2293 0.087 Uiso 1 1 calc R . .
H2B H 0.1536 0.5066 0.1963 0.087 Uiso 1 1 calc R . .
C3 C 0.1335(2) 0.6186(2) 0.29592(16) 0.0691(6) Uani 1 1 d . . .
C4 C 0.02858(16) 0.67303(14) 0.26201(14) 0.0540(5) Uani 1 1 d . A .
C5 C 0.00777(16) 0.69044(13) 0.17109(13) 0.0509(4) Uani 1 1 d . . .
C6 C -0.14192(17) 0.75242(15) 0.24645(14) 0.0537(4) Uani 1 1 d . . .
C7 C -0.06622(17) 0.71281(14) 0.31239(13) 0.0533(4) Uani 1 1 d . A .
C8 C -0.0958(2) 0.71886(19) 0.40643(15) 0.0700(6) Uani 1 1 d . . .
H8 H -0.0474 0.6933 0.4519 0.084 Uiso 1 1 calc R A .
C9 C -0.1966(2) 0.7629(2) 0.43046(16) 0.0813(7) Uani 1 1 d . A .
H9 H -0.2164 0.7670 0.4928 0.098 Uiso 1 1 calc R . .
C10 C -0.2696(2) 0.8012(2) 0.36466(19) 0.0799(7) Uani 1 1 d . . .
H10 H -0.3372 0.8313 0.3835 0.096 Uiso 1 1 calc R A .
C11 C -0.2445(2) 0.79596(19) 0.27172(17) 0.0705(6) Uani 1 1 d . A .
H11 H -0.2947 0.8208 0.2272 0.085 Uiso 1 1 calc R . .
C12 C 0.0992(5) 0.5285(5) 0.3585(4) 0.0773(14) Uani 0.70 1 d PU A 1
H12 H 0.0435 0.4832 0.3382 0.093 Uiso 0.70 1 calc PR A 1
C13 C 0.1453(5) 0.5140(4) 0.4379(3) 0.1070(17) Uani 0.70 1 d PU A 1
H13A H 0.2011 0.5587 0.4590 0.128 Uiso 0.70 1 calc PR A 1
H13B H 0.1230 0.4587 0.4746 0.128 Uiso 0.70 1 calc PR A 1
C12' C 0.1321(13) 0.5574(11) 0.3851(10) 0.077(4) Uani 0.30 1 d PU A 2
H12' H 0.1934 0.5614 0.4255 0.092 Uiso 0.30 1 calc PR A 2
C13' C 0.0485(10) 0.5009(8) 0.4053(8) 0.091(3) Uani 0.30 1 d PU A 2
H13C H -0.0130 0.4967 0.3650 0.110 Uiso 0.30 1 calc PR A 2
H13D H 0.0485 0.4635 0.4603 0.110 Uiso 0.30 1 calc PR A 2
C14 C 0.03919(16) 0.58112(16) 0.02808(15) 0.0583(5) Uani 1 1 d . . .
C15 C 0.0662(2) 0.5822(2) -0.06490(16) 0.0794(7) Uani 1 1 d . A .
H15 H 0.1110 0.6350 -0.0883 0.095 Uiso 1 1 calc R . .
C16 C 0.0281(3) 0.5065(3) -0.1238(2) 0.1003(10) Uani 1 1 d . . .
H16 H 0.0481 0.5079 -0.1862 0.120 Uiso 1 1 calc R A .
C17 C -0.0387(3) 0.4297(3) -0.0908(3) 0.0981(10) Uani 1 1 d . A .
H17 H -0.0654 0.3791 -0.1309 0.118 Uiso 1 1 calc R . .
C18 C -0.0666(3) 0.4269(2) 0.0012(3) 0.0995(9) Uani 1 1 d . . .
H18 H -0.1113 0.3736 0.0238 0.119 Uiso 1 1 calc R A .
C19 C -0.0287(2) 0.50261(19) 0.0609(2) 0.0821(7) Uani 1 1 d . A .
H19 H -0.0491 0.5007 0.1232 0.099 Uiso 1 1 calc R . .
C20 C 0.31104(16) 0.80639(15) 0.19298(13) 0.0552(4) Uani 1 1 d . . .
C21 C 0.24574(18) 0.89407(18) 0.18191(16) 0.0675(6) Uani 1 1 d . . .
H21 H 0.1985 0.9006 0.1306 0.081 Uiso 1 1 calc R . .
C22 C 0.2507(2) 0.97073(19) 0.24616(19) 0.0740(6) Uani 1 1 d . . .
H22 H 0.2061 1.0290 0.2380 0.089 Uiso 1 1 calc R . .
C23 C 0.32045(18) 0.96440(19) 0.32360(17) 0.0698(6) Uani 1 1 d . . .
C24 C 0.3836(2) 0.8769(2) 0.33358(16) 0.0769(7) Uani 1 1 d . . .
H24 H 0.4303 0.8705 0.3852 0.092 Uiso 1 1 calc R . .
C25 C 0.3804(2) 0.7977(2) 0.26962(15) 0.0706(6) Uani 1 1 d . . .
H25 H 0.4246 0.7393 0.2782 0.085 Uiso 1 1 calc R . .
C26 C 0.3291(3) 1.0507(3) 0.3926(2) 0.1044(10) Uani 1 1 d . . .
H26A H 0.4059 1.0748 0.3952 0.157 Uiso 1 1 calc R . .
H26B H 0.3065 1.0266 0.4528 0.157 Uiso 1 1 calc R . .
H26C H 0.2803 1.1061 0.3738 0.157 Uiso 1 1 calc R . .
H1A H -0.1243(19) 0.7534(18) 0.1128(17) 0.061(6) Uiso 1 1 d . . .
H3 H 0.185(2) 0.6688(17) 0.3229(17) 0.071(7) Uiso 1 1 d . . .

loop_
_atom_site_aniso_label
_atom_site_aniso_U_11
_atom_site_aniso_U_22
_atom_site_aniso_U_33
_atom_site_aniso_U_23
_atom_site_aniso_U_13
_atom_site_aniso_U_12
S1 0.0542(3) 0.0763(3) 0.0534(3) -0.0087(2) 0.0101(2) 0.0028(3)
N2 0.0580(9) 0.0637(9) 0.0570(9) 0.0051(8) -0.0002(8) 0.0078(8)
N1 0.0654(10) 0.0624(10) 0.0446(9) -0.0009(8) -0.0084(8) 0.0131(8)
O1 0.0831(10) 0.0997(10) 0.0473(8) -0.0054(8) 0.0156(7) -0.0149(10)
O2 0.0570(8) 0.0992(12) 0.1003(14) -0.0259(10) 0.0087(8) 0.0160(9)
C1 0.0578(10) 0.0540(9) 0.0497(10) 0.0046(8) -0.0011(9) 0.0063(9)
C2 0.0615(11) 0.0729(13) 0.0824(15) 0.0212(12) -0.0007(12) 0.0165(11)
C3 0.0675(13) 0.0800(15) 0.0597(13) 0.0248(12) -0.0012(11) 0.0103(12)
C4 0.0591(11) 0.0498(10) 0.0531(11) 0.0094(8) -0.0013(9) 0.0006(8)
C5 0.0556(10) 0.0472(9) 0.0500(10) 0.0021(8) -0.0010(8) 0.0048(8)
C6 0.0623(11) 0.0486(9) 0.0501(10) -0.0026(9) -0.0010(9) 0.0041(9)
C7 0.0625(11) 0.0461(9) 0.0514(10) 0.0035(8) 0.0004(9) -0.0029(9)
C8 0.0741(13) 0.0836(15) 0.0524(11) 0.0100(11) 0.0061(10) -0.0044(12)
C9 0.0881(16) 0.0968(17) 0.0591(13) -0.0004(12) 0.0173(13) 0.0009(15)
C10 0.0762(14) 0.0806(14) 0.0831(16) -0.0075(13) 0.0233(13) 0.0116(12)
C11 0.0714(13) 0.0697(13) 0.0704(14) -0.0043(12) -0.0020(11) 0.0166(11)
C12 0.079(3) 0.077(3) 0.076(3) 0.036(3) 0.006(3) 0.012(2)
C13 0.158(5) 0.093(3) 0.070(2) 0.034(2) 0.000(3) 0.039(3)
C12' 0.086(7) 0.080(7) 0.065(6) 0.008(5) -0.014(5) 0.005(5)
C13' 0.092(6) 0.096(6) 0.086(6) 0.042(5) -0.001(5) 0.001(5)
C14 0.0525(10) 0.0638(11) 0.0585(12) -0.0042(10) -0.0023(9) 0.0125(9)
C15 0.0723(14) 0.1087(19) 0.0571(13) -0.0109(13) 0.0035(11) -0.0034(14)
C16 0.0794(17) 0.151(3) 0.0705(17) -0.041(2) -0.0034(14) 0.016(2)
C17 0.0786(17) 0.101(2) 0.115(3) -0.0514(19) -0.0217(17) 0.0247(16)
C18 0.099(2) 0.0742(15) 0.125(3) -0.0220(17) -0.0062(19) -0.0106(16)
C19 0.0966(19) 0.0707(14) 0.0791(16) -0.0069(13) 0.0039(14) -0.0087(14)
C20 0.0503(9) 0.0668(11) 0.0483(9) 0.0010(9) 0.0023(9) 0.0017(10)
C21 0.0593(11) 0.0791(14) 0.0643(13) 0.0015(11) -0.0086(10) 0.0084(11)
C22 0.0638(13) 0.0728(14) 0.0855(16) -0.0084(13) -0.0032(13) 0.0111(11)
C23 0.0515(11) 0.0873(15) 0.0707(14) -0.0146(12) 0.0077(11) -0.0018(11)
C24 0.0743(14) 0.1030(18) 0.0534(12) -0.0041(13) -0.0118(11) 0.0040(14)
C25 0.0713(13) 0.0807(14) 0.0597(13) 0.0032(12) -0.0095(10) 0.0133(12)
C26 0.0843(18) 0.120(2) 0.108(2) -0.049(2) -0.0042(16) -0.0006(17)

loop_
_atom_type_symbol
_atom_type_description
_atom_type_scat_dispersion_real
_atom_type_scat_dispersion_imag
_atom_type_scat_source
C C 0.0033 0.0016 'International Tables Vol C Tables 4.2.6.8 and 6.1.1.4'
H H 0.0000 0.0000 'International Tables Vol C Tables 4.2.6.8 and 6.1.1.4'
N N 0.0061 0.0033 'International Tables Vol C Tables 4.2.6.8 and 6.1.1.4'
O O 0.0106 0.0060 'International Tables Vol C Tables 4.2.6.8 and 6.1.1.4'
S S 0.1246 0.1234 'International Tables Vol C Tables 4.2.6.8 and 6.1.1.4'

loop_
_geom_angle_atom_site_label_1
_geom_angle_atom_site_label_2
_geom_angle_atom_site_label_3
_geom_angle
O2 S1 O1 119.79(11)
O2 S1 N2 106.78(9)
O1 S1 N2 105.92(9)
O2 S1 C20 106.77(10)
O1 S1 C20 107.66(10)
N2 S1 C20 109.70(9)
C2 N2 C1 114.98(17)
C2 N2 S1 119.23(15)
C1 N2 S1 120.76(13)
C5 N1 C6 108.72(17)
C5 N1 H1A 126.6(17)
C6 N1 H1A 124.5(16)
N2 C1 C5 107.89(16)
N2 C1 C14 110.11(16)
C5 C1 C14 114.69(17)
N2 C1 H1 108.0
C5 C1 H1 108.0
C14 C1 H1 108.0
N2 C2 C3 114.59(17)
N2 C2 H2A 108.6
C3 C2 H2A 108.6
N2 C2 H2B 108.6
C3 C2 H2B 108.6
H2A C2 H2B 107.6
C4 C3 C12' 120.9(6)
C4 C3 C2 108.12(18)
C12' C3 C2 117.3(6)
C4 C3 C12 109.4(3)
C12' C3 C12 25.2(4)
C2 C3 C12 105.6(3)
C4 C3 H3 109.3(14)
C12' C3 H3 91.2(15)
C2 C3 H3 107.8(15)
C12 C3 H3 116.3(14)
C5 C4 C7 106.78(16)
C5 C4 C3 122.81(19)
C7 C4 C3 130.39(18)
C4 C5 N1 110.15(17)
C4 C5 C1 126.94(17)
N1 C5 C1 122.90(17)
N1 C6 C11 130.4(2)
N1 C6 C7 107.62(17)
C11 C6 C7 121.96(19)
C8 C7 C6 118.39(19)
C8 C7 C4 134.9(2)
C6 C7 C4 106.73(17)
C9 C8 C7 119.1(2)
C9 C8 H8 120.5
C7 C8 H8 120.5
C8 C9 C10 121.6(2)
C8 C9 H9 119.2
C10 C9 H9 119.2
C11 C10 C9 121.3(2)
C11 C10 H10 119.3
C9 C10 H10 119.3
C10 C11 C6 117.7(2)
C10 C11 H11 121.2
C6 C11 H11 121.2
C13 C12 C3 121.7(6)
C13 C12 H12 119.2
C3 C12 H12 119.2
C12 C13 H13A 120.0
C12 C13 H13B 120.0
H13A C13 H13B 120.0
C13' C12' C3 120.6(12)
C13' C12' H12' 119.7
C3 C12' H12' 119.7
C12' C13' H13C 120.0
C12' C13' H13D 120.0
H13C C13' H13D 120.0
C15 C14 C19 118.3(2)
C15 C14 C1 119.9(2)
C19 C14 C1 121.8(2)
C16 C15 C14 121.2(3)
C16 C15 H15 119.4
C14 C15 H15 119.4
C17 C16 C15 120.1(3)
C17 C16 H16 120.0
C15 C16 H16 120.0
C16 C17 C18 119.9(3)
C16 C17 H17 120.1
C18 C17 H17 120.1
C17 C18 C19 120.5(3)
C17 C18 H18 119.8
C19 C18 H18 119.8
C14 C19 C18 120.1(3)
C14 C19 H19 119.9
C18 C19 H19 119.9
C25 C20 C21 119.3(2)
C25 C20 S1 119.79(17)
C21 C20 S1 120.89(16)
C22 C21 C20 120.0(2)
C22 C21 H21 120.0
C20 C21 H21 120.0
C21 C22 C23 121.9(2)
C21 C22 H22 119.1
C23 C22 H22 119.1
C24 C23 C22 117.2(2)
C24 C23 C26 121.0(2)
C22 C23 C26 121.8(2)
C23 C24 C25 122.4(2)
C23 C24 H24 118.8
C25 C24 H24 118.8
C20 C25 C24 119.2(2)
C20 C25 H25 120.4
C24 C25 H25 120.4
C23 C26 H26A 109.5
C23 C26 H26B 109.5
H26A C26 H26B 109.5
C23 C26 H26C 109.5
H26A C26 H26C 109.5
H26B C26 H26C 109.5

loop_
_geom_bond_atom_site_label_1
_geom_bond_atom_site_label_2
_geom_bond_distance
S1 O2 1.4229(17)
S1 O1 1.4324(17)
S1 N2 1.6215(19)
S1 C20 1.755(2)
N2 C2 1.465(2)
N2 C1 1.490(3)
N1 C5 1.368(3)
N1 C6 1.370(3)
N1 H1A 0.80(2)
C1 C5 1.494(3)
C1 C14 1.512(3)
C1 H1 0.9800
C2 C3 1.532(3)
C2 H2A 0.9700
C2 H2B 0.9700
C3 C4 1.508(3)
C3 C12' 1.511(15)
C3 C12 1.533(6)
C3 H3 0.97(2)
C4 C5 1.352(3)
C4 C7 1.431(3)
C6 C11 1.386(3)
C6 C7 1.402(3)
C7 C8 1.401(3)
C8 C9 1.365(4)
C8 H8 0.9300
C9 C10 1.374(4)
C9 H9 0.9300
C10 C11 1.373(3)
C10 H10 0.9300
C11 H11 0.9300
C12 C13 1.282(7)
C12 H12 0.9300
C13 H13A 0.9300
C13 H13B 0.9300
C12' C13' 1.265(18)
C12' H12' 0.9300
C13' H13C 0.9300
C13' H13D 0.9300
C14 C15 1.377(3)
C14 C19 1.382(3)
C15 C16 1.375(4)
C15 H15 0.9300
C16 C17 1.358(5)
C16 H16 0.9300
C17 C18 1.366(5)
C17 H17 0.9300
C18 C19 1.382(4)
C18 H18 0.9300
C19 H19 0.9300
C20 C25 1.379(3)
C20 C21 1.386(3)
C21 C22 1.362(3)
C21 H21 0.9300
C22 C23 1.389(3)
C22 H22 0.9300
C23 C24 1.367(3)
C23 C26 1.503(3)
C24 C25 1.382(3)
C24 H24 0.9300
C25 H25 0.9300
C26 H26A 0.9600
C26 H26B 0.9600
C26 H26C 0.9600

loop_
_geom_hbond_atom_site_label_D
_geom_hbond_atom_site_label_H
_geom_hbond_atom_site_label_A
_geom_hbond_distance_DH
_geom_hbond_distance_HA
_geom_hbond_distance_DA
_geom_hbond_angle_DHA
_geom_hbond_site_symmetry_A
N1 H1A O1 0.80(2) 2.18(2) 2.958(2) 164(2) 4_465

loop_
_geom_torsion_atom_site_label_1
_geom_torsion_atom_site_label_2
_geom_torsion_atom_site_label_3
_geom_torsion_atom_site_label_4
_geom_torsion
O2 S1 N2 C2 45.48(18)
O1 S1 N2 C2 174.20(16)
C20 S1 N2 C2 -69.87(17)
O2 S1 N2 C1 -160.86(16)
O1 S1 N2 C1 -32.13(18)
C20 S1 N2 C1 83.79(17)
C2 N2 C1 C5 41.6(2)
S1 N2 C1 C5 -113.14(16)
C2 N2 C1 C14 -84.3(2)
S1 N2 C1 C14 121.01(16)
C1 N2 C2 C3 -61.2(3)
S1 N2 C2 C3 93.9(2)
N2 C2 C3 C4 42.1(3)
N2 C2 C3 C12' -176.9(6)
N2 C2 C3 C12 159.1(3)
C12' C3 C4 C5 -151.1(6)
C2 C3 C4 C5 -11.8(3)
C12 C3 C4 C5 -126.3(3)
C12' C3 C4 C7 27.0(7)
C2 C3 C4 C7 166.4(2)
C12 C3 C4 C7 51.9(4)
C7 C4 C5 N1 -0.1(2)
C3 C4 C5 N1 178.48(19)
C7 C4 C5 C1 178.44(17)
C3 C4 C5 C1 -3.0(3)
C6 N1 C5 C4 -0.5(2)
C6 N1 C5 C1 -179.07(18)
N2 C1 C5 C4 -11.0(3)
C14 C1 C5 C4 112.1(2)
N2 C1 C5 N1 167.37(16)
C14 C1 C5 N1 -69.5(2)
C5 N1 C6 C11 -179.1(2)
C5 N1 C6 C7 0.8(2)
N1 C6 C7 C8 179.44(19)
C11 C6 C7 C8 -0.6(3)
N1 C6 C7 C4 -0.9(2)
C11 C6 C7 C4 179.05(19)
C5 C4 C7 C8 -179.8(2)
C3 C4 C7 C8 1.8(4)
C5 C4 C7 C6 0.6(2)
C3 C4 C7 C6 -177.8(2)
C6 C7 C8 C9 0.0(3)
C4 C7 C8 C9 -179.6(2)
C7 C8 C9 C10 0.0(4)
C8 C9 C10 C11 0.6(4)
C9 C10 C11 C6 -1.3(4)
N1 C6 C11 C10 -178.8(2)
C7 C6 C11 C10 1.3(3)
C4 C3 C12 C13 -131.6(5)
C12' C3 C12 C13 -9.5(14)
C2 C3 C12 C13 112.3(5)
C4 C3 C12' C13' 41.1(15)
C2 C3 C12' C13' -94.7(13)
C12 C3 C12' C13' -27.5(10)
N2 C1 C14 C15 -88.8(2)
C5 C1 C14 C15 149.3(2)
N2 C1 C14 C19 91.5(2)
C5 C1 C14 C19 -30.4(3)
C19 C14 C15 C16 -0.9(4)
C1 C14 C15 C16 179.4(2)
C14 C15 C16 C17 0.9(4)
C15 C16 C17 C18 -1.0(5)
C16 C17 C18 C19 1.0(5)
C15 C14 C19 C18 0.9(4)
C1 C14 C19 C18 -179.4(2)
C17 C18 C19 C14 -1.0(5)
O2 S1 C20 C25 -16.0(2)
O1 S1 C20 C25 -145.80(17)
N2 S1 C20 C25 99.38(18)
O2 S1 C20 C21 163.98(18)
O1 S1 C20 C21 34.1(2)
N2 S1 C20 C21 -80.67(19)
C25 C20 C21 C22 0.2(3)
S1 C20 C21 C22 -179.77(18)
C20 C21 C22 C23 0.3(4)
C21 C22 C23 C24 -0.8(4)
C21 C22 C23 C26 177.7(2)
C22 C23 C24 C25 0.7(4)
C26 C23 C24 C25 -177.7(3)
C21 C20 C25 C24 -0.2(3)
S1 C20 C25 C24 179.74(19)
C23 C24 C25 C20 -0.3(4)
